data_2216818
loop_
_publ_author_name
'Chung-Yul Yoo'
'Seung-Joo Kim'

_publ_section_title
;
 KCaNb~2~O~6~F from a combined synchrotron X-ray and neutron powder
 diffraction study
;
_journal_coeditor_code WM2150
_journal_issue 12
_journal_name_full 'Acta Crystallographica Section E'
_journal_page_first i203
_journal_page_last i204
_journal_paper_doi 10.1107/S1600536807060436
_journal_volume 63
_journal_year 2007
_chemical_formula_iupac 'K Ca Nb2 O6 F'
_chemical_formula_structural '(K, Ca) Nb2 O6 F'
_chemical_formula_sum 'Ca F K Nb2 O6'
_chemical_formula_weight 380
_chemical_name_systematic
;
Potassium calcium diniobium hexaoxide fluoride
;
_space_group_IT_number 227
_symmetry_cell_setting cubic
_symmetry_space_group_name_Hall '-F 4vw 2vw 3'
_symmetry_space_group_name_H-M 'F d -3 m :2'
_cell_angle_alpha 90.00000
_cell_angle_beta 90.00000
_cell_angle_gamma 90.00000
_cell_formula_units_Z 8
_cell_length_a 10.55376(12)
_cell_length_b 10.55376(12)
_cell_length_c 10.55376(12)
_cell_measurement_temperature 298
_cell_volume 1175.50(2)
_computing_cell_refinement 'FULLPROF (Rodr\'iguez-Carvajal, 2001)'
_computing_data_collection 'HANARO HRPD beamline software'
_computing_data_reduction 'FULLPROF (Rodr\'iguez-Carvajal, 2001)'
_computing_molecular_graphics 'DIAMOND (Bergerhoff, 1996)'
_computing_publication_material 'FULLPROF (Rodr\'iguez-Carvajal, 2001)'
_computing_structure_refinement 'FULLPROF (Rodr\'iguez-Carvajal, 2001)'
_computing_structure_solution 'SHELXS97 (Sheldrick, 1997)'
_diffrn_ambient_temperature 298
_diffrn_measurement_device_type 'HANARO high-resolution powder'
_diffrn_radiation_monochromator Ge(331)
_diffrn_radiation_probe neutron
_diffrn_radiation_source neutron
_diffrn_radiation_type Neutron
_diffrn_radiation_wavelength 1.83480
_exptl_absorpt_coefficient_mu 0.0944
_exptl_absorpt_correction_type cylinder
_exptl_absorpt_process_details
;
(Rodr\'iguez-Carvajal, 1990)
;
_exptl_crystal_density_diffrn 4.294
_refine_diff_density_max 0.032fm/\%A^3^
_refine_diff_density_min -0.039fm/\%A^3^
_refine_ls_extinction_method none
_refine_ls_goodness_of_fit_all 1.57
_refine_ls_number_parameters 25
_refine_ls_number_reflns 51
_refine_ls_number_restraints 0
_refine_ls_shift/su_max_lt 0.001
_refine_ls_structure_factor_coef Inet
_refine_ls_weighting_scheme sigma
_cod_data_source_file wm2150.cif
_cod_data_source_block I
_cod_depositor_comments
;
The following automatic conversions were performed:
'_symmetry_cell_setting' value 'Cubic' changed to 'cubic' according to
'/home/saulius/struct/CIF-dictionaries/cif_core.dic' dictionary named
'cif_core.dic' version 2.4.1 from 2010-06-29.

Automatic conversion script
Id: cif_fix_enum 1527 2010-12-29 10:47:43Z saulius 

The following automatic conversions were performed:

'_symmetry_cell_setting' value 'Cubic' changed to 'cubic' according
to /home/saulius/struct/CIF-dictionaries/cif_core.dic dictionary
named 'cif_core.dic' version 2.4.1 from 2010-06-29.

Automatic conversion script
Id: cif_fix_values 1715 2011-07-08 13:25:40Z adriana 
;
_cod_original_sg_symbol_H-M 'F d -3 m'
_cod_database_code 2216818

loop_
_symmetry_equiv_pos_as_xyz
'x, y, z'
'x, -y+1/4, -z+1/4'
'-x+3/4, -y+1/4, z+1/2'
'-x+3/4, y, -z+3/4'
'-y, x+1/4, z+1/4'
'y+3/4, x+1/4, -z+1/2'
'y+3/4, -x, z+3/4'
'-y, -x, -z'
'y, z, x'
'-y+3/4, -z+1/4, x+1/2'
'y, -z+1/4, -x+1/4'
'-y+3/4, z, -x+3/4'
'-z, y+1/4, x+1/4'
'-z, -y, -x'
'z+3/4, -y, x+3/4'
'z+3/4, y+1/4, -x+1/2'
'z, x, y'
'-z+1/4, x+1/2, -y+3/4'
'-z+1/4, -x+1/4, y'
'z, -x+3/4, -y+3/4'
'-x, -z, -y'
'-x, z+3/4, y+3/4'
'x+1/4, -z+1/2, y+3/4'
'x+3/4, z+1/4, -y+1/2'
'x, y+1/2, z+1/2'
'x, -y+3/4, -z+3/4'
'-x+3/4, -y+3/4, z+1'
'-x+3/4, y+1/2, -z+5/4'
'-y, x+3/4, z+3/4'
'y+3/4, x+3/4, -z+1'
'y+3/4, -x+1/2, z+5/4'
'-y, -x+1/2, -z+1/2'
'y, z+1/2, x+1/2'
'-y+3/4, -z+3/4, x+1'
'y, -z+3/4, -x+3/4'
'-y+3/4, z+1/2, -x+5/4'
'-z, y+3/4, x+3/4'
'-z, -y+1/2, -x+1/2'
'z+3/4, -y+1/2, x+5/4'
'z+3/4, y+3/4, -x+1'
'z, x+1/2, y+1/2'
'-z+1/4, x+1, -y+5/4'
'-z+1/4, -x+3/4, y+1/2'
'z, -x+5/4, -y+5/4'
'-x, -z+1/2, -y+1/2'
'-x, z+5/4, y+5/4'
'x+1/4, -z+1, y+5/4'
'x+3/4, z+3/4, -y+1'
'x+1/2, y, z+1/2'
'x+1/2, -y+1/4, -z+3/4'
'-x+5/4, -y+1/4, z+1'
'-x+5/4, y, -z+5/4'
'-y+1/2, x+1/4, z+3/4'
'y+5/4, x+1/4, -z+1'
'y+5/4, -x, z+5/4'
'-y+1/2, -x, -z+1/2'
'y+1/2, z, x+1/2'
'-y+5/4, -z+1/4, x+1'
'y+1/2, -z+1/4, -x+3/4'
'-y+5/4, z, -x+5/4'
'-z+1/2, y+1/4, x+3/4'
'-z+1/2, -y, -x+1/2'
'z+5/4, -y, x+5/4'
'z+5/4, y+1/4, -x+1'
'z+1/2, x, y+1/2'
'-z+3/4, x+1/2, -y+5/4'
'-z+3/4, -x+1/4, y+1/2'
'z+1/2, -x+3/4, -y+5/4'
'-x+1/2, -z, -y+1/2'
'-x+1/2, z+3/4, y+5/4'
'x+3/4, -z+1/2, y+5/4'
'x+5/4, z+1/4, -y+1'
'x+1/2, y+1/2, z'
'x+1/2, -y+3/4, -z+1/4'
'-x+5/4, -y+3/4, z+1/2'
'-x+5/4, y+1/2, -z+3/4'
'-y+1/2, x+3/4, z+1/4'
'y+5/4, x+3/4, -z+1/2'
'y+5/4, -x+1/2, z+3/4'
'-y+1/2, -x+1/2, -z'
'y+1/2, z+1/2, x'
'-y+5/4, -z+3/4, x+1/2'
'y+1/2, -z+3/4, -x+1/4'
'-y+5/4, z+1/2, -x+3/4'
'-z+1/2, y+3/4, x+1/4'
'-z+1/2, -y+1/2, -x'
'z+5/4, -y+1/2, x+3/4'
'z+5/4, y+3/4, -x+1/2'
'z+1/2, x+1/2, y'
'-z+3/4, x+1, -y+3/4'
'-z+3/4, -x+3/4, y'
'z+1/2, -x+5/4, -y+3/4'
'-x+1/2, -z+1/2, -y'
'-x+1/2, z+5/4, y+3/4'
'x+3/4, -z+1, y+3/4'
'x+5/4, z+3/4, -y+1/2'
'-x, -y, -z'
'-x, y-1/4, z-1/4'
'x-3/4, y-1/4, -z-1/2'
'x-3/4, -y, z-3/4'
'y, -x-1/4, -z-1/4'
'-y-3/4, -x-1/4, z-1/2'
'-y-3/4, x, -z-3/4'
'y, x, z'
'-y, -z, -x'
'y-3/4, z-1/4, -x-1/2'
'-y, z-1/4, x-1/4'
'y-3/4, -z, x-3/4'
'z, -y-1/4, -x-1/4'
'z, y, x'
'-z-3/4, y, -x-3/4'
'-z-3/4, -y-1/4, x-1/2'
'-z, -x, -y'
'z-1/4, -x-1/2, y-3/4'
'z-1/4, x-1/4, -y'
'-z, x-3/4, y-3/4'
'x, z, y'
'x, -z-3/4, -y-3/4'
'-x-1/4, z-1/2, -y-3/4'
'-x-3/4, -z-1/4, y-1/2'
'-x, -y+1/2, -z+1/2'
'-x, y+1/4, z+1/4'
'x-3/4, y+1/4, -z'
'x-3/4, -y+1/2, z-1/4'
'y, -x+1/4, -z+1/4'
'-y-3/4, -x+1/4, z'
'-y-3/4, x+1/2, -z-1/4'
'y, x+1/2, z+1/2'
'-y, -z+1/2, -x+1/2'
'y-3/4, z+1/4, -x'
'-y, z+1/4, x+1/4'
'y-3/4, -z+1/2, x-1/4'
'z, -y+1/4, -x+1/4'
'z, y+1/2, x+1/2'
'-z-3/4, y+1/2, -x-1/4'
'-z-3/4, -y+1/4, x'
'-z, -x+1/2, -y+1/2'
'z-1/4, -x, y-1/4'
'z-1/4, x+1/4, -y+1/2'
'-z, x-1/4, y-1/4'
'x, z+1/2, y+1/2'
'x, -z-1/4, -y-1/4'
'-x-1/4, z, -y-1/4'
'-x-3/4, -z+1/4, y'
'-x+1/2, -y, -z+1/2'
'-x+1/2, y-1/4, z+1/4'
'x-1/4, y-1/4, -z'
'x-1/4, -y, z-1/4'
'y+1/2, -x-1/4, -z+1/4'
'-y-1/4, -x-1/4, z'
'-y-1/4, x, -z-1/4'
'y+1/2, x, z+1/2'
'-y+1/2, -z, -x+1/2'
'y-1/4, z-1/4, -x'
'-y+1/2, z-1/4, x+1/4'
'y-1/4, -z, x-1/4'
'z+1/2, -y-1/4, -x+1/4'
'z+1/2, y, x+1/2'
'-z-1/4, y, -x-1/4'
'-z-1/4, -y-1/4, x'
'-z+1/2, -x, -y+1/2'
'z+1/4, -x-1/2, y-1/4'
'z+1/4, x-1/4, -y+1/2'
'-z+1/2, x-3/4, y-1/4'
'x+1/2, z, y+1/2'
'x+1/2, -z-3/4, -y-1/4'
'-x+1/4, z-1/2, -y-1/4'
'-x-1/4, -z-1/4, y'
'-x+1/2, -y+1/2, -z'
'-x+1/2, y+1/4, z-1/4'
'x-1/4, y+1/4, -z-1/2'
'x-1/4, -y+1/2, z-3/4'
'y+1/2, -x+1/4, -z-1/4'
'-y-1/4, -x+1/4, z-1/2'
'-y-1/4, x+1/2, -z-3/4'
'y+1/2, x+1/2, z'
'-y+1/2, -z+1/2, -x'
'y-1/4, z+1/4, -x-1/2'
'-y+1/2, z+1/4, x-1/4'
'y-1/4, -z+1/2, x-3/4'
'z+1/2, -y+1/4, -x-1/4'
'z+1/2, y+1/2, x'
'-z-1/4, y+1/2, -x-3/4'
'-z-1/4, -y+1/4, x-1/2'
'-z+1/2, -x+1/2, -y'
'z+1/4, -x, y-3/4'
'z+1/4, x+1/4, -y'
'-z+1/2, x-1/4, y-3/4'
'x+1/2, z+1/2, y'
'x+1/2, -z-1/4, -y-3/4'
'-x+1/4, z, -y-3/4'
'-x-1/4, -z+1/4, y-1/2'

loop_
_atom_site_type_symbol
_atom_site_label
_atom_site_fract_x
_atom_site_fract_y
_atom_site_fract_z
_atom_site_U_iso_or_equiv
_atom_site_adp_type
_atom_site_occupancy
K K 0.25000 0.25000 0.50000 0.0180(7) Uani 0.50000
Ca Ca 0.25000 0.25000 0.50000 0.0180(7) Uani 0.50000
NB Nb 0.50000 0.00000 0.50000 0.0124(3) Uani 1.00000
O O 0.31488(7) 0.12500 0.12500 0.0118(4) Uani 1.00000
F F 0.37500 0.37500 0.37500 0.0399(8) Uani 1.00000

loop_
_atom_site_aniso_label
_atom_site_aniso_U_11
_atom_site_aniso_U_22
_atom_site_aniso_U_33
_atom_site_aniso_U_12
_atom_site_aniso_U_13
_atom_site_aniso_U_23
_atom_site_aniso_type_symbol
K 0.0180(7) 0.0180(7) 0.0180(7) -0.0013(5) -0.0013(5) -0.0013(5) K
Ca 0.0180(7) 0.0180(7) 0.0180(7) -0.0013(5) -0.0013(5) -0.0013(5) Ca
Nb 0.0124(3) 0.0124(3) 0.0124(3) -0.0002(4) -0.0002(4) -0.0002(4) NB
O 0.0128(4) 0.0114(3) 0.0114(3) 0.00000 0.00000 0.0046(4) O
F 0.0399(8) 0.0399(8) 0.0399(8) 0.00000 0.00000 0.00000 F

loop_
_atom_type_symbol
_atom_type_scat_source
K V.F._Sears_Neutron_News_3_26_(1992)
CA V.F._Sears_Neutron_News_3_26_(1992)
NB V.F._Sears_Neutron_News_3_26_(1992)
O V.F._Sears_Neutron_News_3_26_(1992)
F V.F._Sears_Neutron_News_3_26_(1992)

loop_
_geom_angle_atom_site_label_1
_geom_angle_atom_site_label_2
_geom_angle_atom_site_label_3
_geom_angle_site_symmetry_1
_geom_angle_site_symmetry_3
_geom_angle
F1 (K,Ca) F1 172_556 4 180.000(12)
F1 (K,Ca) F1 172_556 146 9.6(3)
F1 (K,Ca) F1 4 146 180.00
F1 (K,Ca) F1 172_556 26 180.00
F1 (K,Ca) F1 4 26 9.6(3)
F1 (K,Ca) F1 146 26 180(4)
F1 (K,Ca) F1 172_556 169_556 9.6(3)
F1 (K,Ca) F1 4 169_556 180.00
F1 (K,Ca) F1 146 169_556 9.6(3)
F1 (K,Ca) F1 26 169_556 180.00
F1 (K,Ca) F1 172_556 . 180.00
F1 (K,Ca) F1 4 . 9.6(3)
F1 (K,Ca) F1 146 . 180.00
F1 (K,Ca) F1 26 . 9.6(3)
F1 (K,Ca) F1 169_556 . 180.000(8)
F1 (K,Ca) F1 172_556 147_556 5.5(3)
F1 (K,Ca) F1 4 147_556 180.00
F1 (K,Ca) F1 146 147_556 5.5(3)
F1 (K,Ca) F1 26 147_556 180.00
F1 (K,Ca) F1 169_556 147_556 5.5(3)
F1 (K,Ca) F1 . 147_556 180.00
F1 (K,Ca) F1 172_556 27_554 180.00
F1 (K,Ca) F1 4 27_554 5.5(3)
F1 (K,Ca) F1 146 27_554 180.00
F1 (K,Ca) F1 26 27_554 5.5(3)
F1 (K,Ca) F1 169_556 27_554 180.00
F1 (K,Ca) F1 . 27_554 5.5(3)
F1 (K,Ca) F1 147_556 27_554 180.000(8)
F1 (K,Ca) O1 172_556 177_556 98.420(10)
F1 (K,Ca) O1 4 177_556 81.590(10)
F1 (K,Ca) O1 146 177_556 98.420(10)
F1 (K,Ca) O1 26 177_556 81.590(10)
F1 (K,Ca) O1 169_556 177_556 98.420(10)
F1 (K,Ca) O1 . 177_556 81.590(10)
F1 (K,Ca) O1 147_556 177_556 98.420(10)
F1 (K,Ca) O1 27_554 177_556 81.6(2)
F1 (K,Ca) O1 172_556 9 81.590(10)
F1 (K,Ca) O1 4 9 98.420(10)
F1 (K,Ca) O1 146 9 81.590(10)
F1 (K,Ca) O1 26 9 98.420(10)
F1 (K,Ca) O1 169_556 9 81.590(10)
F1 (K,Ca) O1 . 9 98.420(10)
F1 (K,Ca) O1 147_556 9 81.6(2)
F1 (K,Ca) O1 27_554 9 98.420(10)
O1 (K,Ca) O1 177_556 9 180.0000(10)
F1 (K,Ca) O1 172_556 101_566 81.590(10)
F1 (K,Ca) O1 4 101_566 98.420(10)
F1 (K,Ca) O1 146 101_566 81.590(10)
F1 (K,Ca) O1 26 101_566 98.420(10)
F1 (K,Ca) O1 169_556 101_566 81.590(10)
F1 (K,Ca) O1 . 101_566 98.420(10)
F1 (K,Ca) O1 147_556 101_566 81.6(2)
F1 (K,Ca) O1 27_554 101_566 98.420(10)
O1 (K,Ca) O1 177_556 101_566 62.110(10)
O1 (K,Ca) O1 9 101_566 117.890(10)
F1 (K,Ca) O1 172_556 77_545 98.420(10)
F1 (K,Ca) O1 4 77_545 81.590(10)
F1 (K,Ca) O1 146 77_545 98.420(10)
F1 (K,Ca) O1 26 77_545 81.590(10)
F1 (K,Ca) O1 169_556 77_545 98.420(10)
F1 (K,Ca) O1 . 77_545 81.590(10)
F1 (K,Ca) O1 147_556 77_545 98.420(10)
F1 (K,Ca) O1 27_554 77_545 81.6(2)
O1 (K,Ca) O1 177_556 77_545 117.890(10)
O1 (K,Ca) O1 9 77_545 62.110(10)
O1 (K,Ca) O1 101_566 77_545 180.000(13)
O1 Nb1 O1 155 59 180.000(12)
O1 Nb1 O1 155 173_556 89.04(2)
O1 Nb1 O1 59 173_556 90.96(2)
O1 Nb1 O1 155 77_545 90.96(2)
O1 Nb1 O1 59 77_545 89.04(2)
O1 Nb1 O1 173_556 77_545 180.000(5)
O1 Nb1 O1 155 99_656 90.96(2)
O1 Nb1 O1 59 99_656 89.04(2)
O1 Nb1 O1 173_556 99_656 89.04(2)
O1 Nb1 O1 77_545 99_656 90.96(2)
O1 Nb1 O1 155 3 89.04(2)
O1 Nb1 O1 59 3 90.96(2)
O1 Nb1 O1 173_556 3 90.96(2)
O1 Nb1 O1 77_545 3 89.04(2)
O1 Nb1 O1 99_656 3 180.00(2)
Nb1 O1 Nb1 4 3_554 139.69(4)
Nb1 O1 (K,Ca) 4 4 104.440(10)
Nb1 O1 (K,Ca) 3_554 4 104.440(10)
Nb1 O1 (K,Ca) 4 3_554 104.440(10)
Nb1 O1 (K,Ca) 3_554 3_554 104.440(10)
(K,Ca) O1 (K,Ca) 4 3_554 87.36(2)
(K,Ca) F1 (K,Ca) . 26 109.47
(K,Ca) F1 (K,Ca) . 4 109.47
(K,Ca) F1 (K,Ca) 26 4 109.47
(K,Ca) F1 (K,Ca) . 27_554 109.47
(K,Ca) F1 (K,Ca) 26 27_554 109.47
(K,Ca) F1 (K,Ca) 4 27_554 109.47

loop_
_geom_bond_atom_site_label_1
_geom_bond_atom_site_label_2
_geom_bond_site_symmetry_2
_geom_bond_distance
_geom_bond_publ_flag
(K,Ca) F1 172_556 2.28500(10) ?
(K,Ca) F1 4 2.28500(10) ?
(K,Ca) F1 146 2.28500(10) ?
(K,Ca) F1 26 2.28500(10) ?
(K,Ca) F1 169_556 2.28500(10) ?
(K,Ca) F1 . 2.28500(10) yes
(K,Ca) F1 147_556 2.28500(10) ?
(K,Ca) F1 27_554 2.28500(10) ?
(K,Ca) O1 177_556 2.7014(5) ?
(K,Ca) O1 9 2.7014(5) yes
(K,Ca) O1 101_566 2.7014(5) ?
(K,Ca) O1 77_545 2.7014(5) ?
Nb1 O1 155 1.9873(3) ?
Nb1 O1 59 1.9873(3) ?
Nb1 O1 173_556 1.9873(3) ?
Nb1 O1 77_545 1.9873(3) ?
Nb1 O1 99_656 1.9873(3) ?
Nb1 O1 3 1.9873(3) yes
Nb1 (K,Ca) 28_545 3.7313(4) ?
